data_2233802
loop_
_publ_author_name
'Yin, Weiyan'
'Wang, Zhi'
'Yang, Zi-Wen'

_publ_section_title
;
 5-({[(<i>E</i>)-Benzylideneamino]oxy}methyl)-1,3,4-thiadiazol-2-amine
;
_journal_coeditor_code FY2038
_journal_issue 3
_journal_name_full 'Acta Crystallographica Section E'
_journal_page_first o769
_journal_paper_doi 10.1107/S1600536812003893
_journal_volume 68
_journal_year 2012
_chemical_formula_iupac 'C10 H10 N4 O S'
_chemical_formula_moiety 'C10 H10 N4 O S'
_chemical_formula_sum 'C10 H10 N4 O S'
_chemical_formula_weight 234.28
_chemical_name_systematic
;
5-({[(<i>E</i>)-Benzylideneamino]oxy}methyl)-1,3,4-thiadiazol-2-amine
;
_space_group_IT_number 14
_symmetry_cell_setting monoclinic
_symmetry_space_group_name_Hall '-P 2ybc'
_symmetry_space_group_name_H-M 'P 1 21/c 1'
_atom_sites_solution_hydrogens geom
_atom_sites_solution_primary direct
_atom_sites_solution_secondary difmap
_cell_angle_alpha 90.00
_cell_angle_beta 106.750(10)
_cell_angle_gamma 90.00
_cell_formula_units_Z 4
_cell_length_a 14.504(4)
_cell_length_b 9.272(3)
_cell_length_c 8.361(3)
_cell_measurement_reflns_used 7867
_cell_measurement_temperature 100(2)
_cell_measurement_theta_max 31.84
_cell_measurement_theta_min 2.19
_cell_volume 1076.7(6)
_computing_cell_refinement 'SAINT (Bruker, 2000)'
_computing_data_collection 'SMART (Bruker, 2000)'
_computing_data_reduction 'SAINT (Bruker, 2000)'
_computing_molecular_graphics 'SHELXTL (Sheldrick, 2008)'
_computing_publication_material 'SHELXTL (Sheldrick, 2008)'
_computing_structure_refinement 'SHELXL97 (Sheldrick, 2008)'
_computing_structure_solution 'SHELXS97 (Sheldrick, 2008)'
_diffrn_ambient_temperature 100(2)
_diffrn_measured_fraction_theta_full 0.958
_diffrn_measured_fraction_theta_max 0.958
_diffrn_measurement_device_type 'Bruker SMART APEX CCD'
_diffrn_measurement_method '\f and \w scans'
_diffrn_radiation_monochromator graphite
_diffrn_radiation_source 'fine-focus sealed tube'
_diffrn_radiation_type MoK\a
_diffrn_radiation_wavelength 0.71073
_diffrn_reflns_av_R_equivalents 0.0336
_diffrn_reflns_av_sigmaI/netI 0.0328
_diffrn_reflns_limit_h_max 15
_diffrn_reflns_limit_h_min -17
_diffrn_reflns_limit_k_max 10
_diffrn_reflns_limit_k_min -11
_diffrn_reflns_limit_l_max 9
_diffrn_reflns_limit_l_min -9
_diffrn_reflns_number 5840
_diffrn_reflns_theta_full 24.98
_diffrn_reflns_theta_max 24.98
_diffrn_reflns_theta_min 1.47
_diffrn_standards_number 0
_exptl_absorpt_coefficient_mu 0.284
_exptl_absorpt_correction_T_max 0.9667
_exptl_absorpt_correction_T_min 0.9560
_exptl_absorpt_correction_type multi-scan
_exptl_absorpt_process_details '(SADABS; Bruker, 2000)'
_exptl_crystal_colour colorless
_exptl_crystal_density_diffrn 1.445
_exptl_crystal_density_method 'not measured'
_exptl_crystal_description block
_exptl_crystal_F_000 488
_exptl_crystal_size_max 0.16
_exptl_crystal_size_mid 0.12
_exptl_crystal_size_min 0.12
_refine_diff_density_max 0.312
_refine_diff_density_min -0.609
_refine_ls_extinction_method none
_refine_ls_goodness_of_fit_ref 1.090
_refine_ls_hydrogen_treatment constr
_refine_ls_matrix_type full
_refine_ls_number_parameters 145
_refine_ls_number_reflns 1808
_refine_ls_number_restraints 0
_refine_ls_restrained_S_all 1.090
_refine_ls_R_factor_all 0.0440
_refine_ls_R_factor_gt 0.0414
_refine_ls_shift/su_max 0.001
_refine_ls_shift/su_mean 0.000
_refine_ls_structure_factor_coef Fsqd
_refine_ls_weighting_details 'calc w=1/[\s^2^(Fo^2^)+(0.0274P)^2^+2.2787P] where P=(Fo^2^+2Fc^2^)/3'
_refine_ls_weighting_scheme calc
_refine_ls_wR_factor_gt 0.1075
_refine_ls_wR_factor_ref 0.1101
_reflns_number_gt 1707
_reflns_number_total 1808
_reflns_threshold_expression I>2\s(I)
_cod_data_source_file fy2038.cif
_cod_data_source_block I
_cod_original_sg_symbol_H-M 'P 21/c'
_cod_database_code 2233802
_cod_database_fobs_code 2233802

loop_
_symmetry_equiv_pos_as_xyz
'x, y, z'
'-x, y+1/2, -z+1/2'
'-x, -y, -z'
'x, -y-1/2, z-1/2'

loop_
_atom_site_type_symbol
_atom_site_label
_atom_site_fract_x
_atom_site_fract_y
_atom_site_fract_z
_atom_site_U_iso_or_equiv
_atom_site_adp_type
_atom_site_calc_flag
_atom_site_refinement_flags
_atom_site_occupancy
_atom_site_symmetry_multiplicity
C C1 -0.01298(17) 0.3905(3) 0.3290(3) 0.0184(5) Uani d . 1 1
C C2 -0.03790(18) 0.4774(3) 0.1867(3) 0.0215(6) Uani d . 1 1
H H2 0.0110 0.5234 0.1502 0.026 Uiso calc R 1 1
C C3 -0.13385(19) 0.4967(3) 0.0985(4) 0.0252(6) Uani d . 1 1
H H3 -0.1507 0.5548 0.0007 0.030 Uiso calc R 1 1
C C4 -0.20545(19) 0.4310(3) 0.1531(4) 0.0264(6) Uani d . 1 1
H H4 -0.2712 0.4441 0.0925 0.032 Uiso calc R 1 1
C C5 -0.18121(18) 0.3468(3) 0.2954(4) 0.0253(6) Uani d . 1 1
H H5 -0.2304 0.3018 0.3320 0.030 Uiso calc R 1 1
C C6 -0.08548(18) 0.3276(3) 0.3849(3) 0.0215(6) Uani d . 1 1
H H6 -0.0692 0.2716 0.4843 0.026 Uiso calc R 1 1
C C7 0.08712(17) 0.3580(3) 0.4188(3) 0.0196(5) Uani d . 1 1
H H7 0.1040 0.3320 0.5335 0.024 Uiso calc R 1 1
C C8 0.30958(17) 0.3047(3) 0.3626(3) 0.0209(6) Uani d . 1 1
H H8A 0.2771 0.2631 0.2517 0.025 Uiso calc R 1 1
H H8B 0.3607 0.2370 0.4222 0.025 Uiso calc R 1 1
C C9 0.35421(16) 0.4469(3) 0.3404(3) 0.0178(5) Uani d . 1 1
C C12 0.42588(16) 0.6806(3) 0.3667(3) 0.0171(5) Uani d . 1 1
N N1 0.15225(14) 0.3645(2) 0.3424(3) 0.0208(5) Uani d . 1 1
N N2 0.39251(14) 0.4743(2) 0.2222(3) 0.0196(5) Uani d . 1 1
N N3 0.43442(15) 0.6105(2) 0.2357(3) 0.0201(5) Uani d . 1 1
N N4 0.45809(15) 0.8148(2) 0.4095(3) 0.0213(5) Uani d . 1 1
H H4A 0.4876 0.8624 0.3475 0.026 Uiso calc R 1 1
H H4B 0.4498 0.8552 0.4995 0.026 Uiso calc R 1 1
O O1 0.24135(12) 0.3211(2) 0.4548(2) 0.0230(4) Uani d . 1 1
S S1 0.36427(4) 0.58523(7) 0.48329(8) 0.0189(2) Uani d . 1 1

loop_
_atom_site_aniso_label
_atom_site_aniso_U_11
_atom_site_aniso_U_22
_atom_site_aniso_U_33
_atom_site_aniso_U_12
_atom_site_aniso_U_13
_atom_site_aniso_U_23
C1 0.0195(12) 0.0160(12) 0.0206(14) -0.0003(9) 0.0072(10) -0.0032(10)
C2 0.0232(13) 0.0183(13) 0.0249(14) -0.0024(10) 0.0100(11) -0.0010(10)
C3 0.0291(14) 0.0167(13) 0.0267(15) 0.0039(10) 0.0029(11) 0.0012(11)
C4 0.0184(12) 0.0258(14) 0.0328(16) 0.0029(10) 0.0040(11) -0.0073(12)
C5 0.0193(12) 0.0270(14) 0.0325(16) -0.0021(11) 0.0122(11) -0.0026(12)
C6 0.0224(12) 0.0194(13) 0.0243(14) 0.0006(10) 0.0095(11) 0.0000(10)
C7 0.0206(12) 0.0162(12) 0.0222(14) -0.0008(10) 0.0064(10) 0.0007(10)
C8 0.0168(11) 0.0216(13) 0.0260(15) 0.0008(10) 0.0090(10) -0.0007(10)
C9 0.0144(11) 0.0186(12) 0.0202(13) 0.0033(9) 0.0049(10) 0.0010(10)
C12 0.0119(10) 0.0237(13) 0.0163(13) 0.0037(9) 0.0051(9) 0.0027(10)
N1 0.0165(10) 0.0211(11) 0.0218(12) -0.0007(8) 0.0007(9) 0.0007(9)
N2 0.0180(10) 0.0227(11) 0.0190(11) 0.0005(8) 0.0067(8) -0.0010(9)
N3 0.0200(10) 0.0203(11) 0.0212(12) 0.0026(8) 0.0079(9) 0.0001(9)
N4 0.0257(11) 0.0207(11) 0.0210(12) -0.0044(9) 0.0122(9) -0.0029(9)
O1 0.0157(8) 0.0283(10) 0.0239(10) 0.0009(7) 0.0038(7) 0.0023(8)
S1 0.0204(3) 0.0219(3) 0.0177(4) -0.0020(2) 0.0106(2) -0.0010(2)

loop_
_atom_type_symbol
_atom_type_description
_atom_type_scat_dispersion_real
_atom_type_scat_dispersion_imag
_atom_type_scat_source
C C 0.0033 0.0016 'International Tables Vol C Tables 4.2.6.8 and 6.1.1.4'
H H 0.0000 0.0000 'International Tables Vol C Tables 4.2.6.8 and 6.1.1.4'
N N 0.0061 0.0033 'International Tables Vol C Tables 4.2.6.8 and 6.1.1.4'
O O 0.0106 0.0060 'International Tables Vol C Tables 4.2.6.8 and 6.1.1.4'
S S 0.1246 0.1234 'International Tables Vol C Tables 4.2.6.8 and 6.1.1.4'

loop_
_geom_angle_atom_site_label_1
_geom_angle_atom_site_label_2
_geom_angle_atom_site_label_3
_geom_angle
C2 C1 C6 119.5(2)
C2 C1 C7 122.2(2)
C6 C1 C7 118.3(2)
C3 C2 C1 120.1(2)
C3 C2 H2 119.9
C1 C2 H2 119.9
C2 C3 C4 120.0(3)
C2 C3 H3 120.0
C4 C3 H3 120.0
C5 C4 C3 120.1(2)
C5 C4 H4 119.9
C3 C4 H4 119.9
C4 C5 C6 120.3(2)
C4 C5 H5 119.9
C6 C5 H5 119.9
C5 C6 C1 120.0(3)
C5 C6 H6 120.0
C1 C6 H6 120.0
N1 C7 C1 119.9(2)
N1 C7 H7 120.0
C1 C7 H7 120.0
O1 C8 C9 111.4(2)
O1 C8 H8A 109.4
C9 C8 H8A 109.4
O1 C8 H8B 109.4
C9 C8 H8B 109.4
H8A C8 H8B 108.0
N2 C9 C8 124.3(2)
N2 C9 S1 114.39(19)
C8 C9 S1 121.23(19)
N3 C12 N4 125.0(2)
N3 C12 S1 113.79(19)
N4 C12 S1 121.15(19)
C7 N1 O1 108.5(2)
C9 N2 N3 113.0(2)
C12 N3 N2 112.0(2)
C12 N4 H4A 120.0
C12 N4 H4B 120.0
H4A N4 H4B 120.0
N1 O1 C8 108.28(19)
C9 S1 C12 86.84(12)

loop_
_geom_bond_atom_site_label_1
_geom_bond_atom_site_label_2
_geom_bond_distance
C1 C2 1.396(4)
C1 C6 1.396(4)
C1 C7 1.461(3)
C2 C3 1.386(4)
C2 H2 0.9500
C3 C4 1.390(4)
C3 H3 0.9500
C4 C5 1.381(4)
C4 H4 0.9500
C5 C6 1.386(4)
C5 H5 0.9500
C6 H6 0.9500
C7 N1 1.285(3)
C7 H7 0.9500
C8 O1 1.426(3)
C8 C9 1.503(3)
C8 H8A 0.9900
C8 H8B 0.9900
C9 N2 1.291(3)
C9 S1 1.730(3)
C12 N3 1.309(3)
C12 N4 1.341(3)
C12 S1 1.742(2)
N1 O1 1.419(3)
N2 N3 1.392(3)
N4 H4A 0.8800
N4 H4B 0.8800

loop_
_geom_hbond_atom_site_label_D
_geom_hbond_atom_site_label_H
_geom_hbond_atom_site_label_A
_geom_hbond_site_symmetry_A
_geom_hbond_distance_DH
_geom_hbond_distance_HA
_geom_hbond_distance_DA
_geom_hbond_angle_DHA
N4 H4A N2 2_655 0.88 2.24 3.077(3) 159
N4 H4B N3 4_576 0.88 2.07 2.929(3) 164
C8 H8A O1 4_565 0.99 2.51 3.468(3) 163

loop_
_geom_torsion_atom_site_label_1
_geom_torsion_atom_site_label_2
_geom_torsion_atom_site_label_3
_geom_torsion_atom_site_label_4
_geom_torsion
C6 C1 C2 C3 -2.3(4)
C7 C1 C2 C3 175.2(2)
C1 C2 C3 C4 0.9(4)
C2 C3 C4 C5 0.1(4)
C3 C4 C5 C6 0.2(4)
C4 C5 C6 C1 -1.6(4)
C2 C1 C6 C5 2.6(4)
C7 C1 C6 C5 -175.0(2)
C2 C1 C7 N1 -24.1(4)
C6 C1 C7 N1 153.4(2)
O1 C8 C9 N2 -156.5(2)
O1 C8 C9 S1 27.5(3)
C1 C7 N1 O1 -177.0(2)
C8 C9 N2 N3 -176.0(2)
S1 C9 N2 N3 0.3(3)
N4 C12 N3 N2 -178.9(2)
S1 C12 N3 N2 -0.6(3)
C9 N2 N3 C12 0.2(3)
C7 N1 O1 C8 170.3(2)
C9 C8 O1 N1 83.4(2)
N2 C9 S1 C12 -0.50(19)
C8 C9 S1 C12 175.9(2)
N3 C12 S1 C9 0.63(19)
N4 C12 S1 C9 179.0(2)

loop_
_cod_related_entry_id
_cod_related_entry_database
_cod_related_entry_code
1 ChemSpider 30657486
